data_1561426
loop_
_publ_author_name
'Cortese, Anthony J.'
'Abeysinghe, Dileka'
'Smith, Mark D.'
'zur Loye, Hans-Conrad'

_publ_section_title
;
 Single crystal growth and characterization of NaxLn1&#x2212;xMoO4, Ln=La,
 Ce, Pr, Nd, Sm, and Eu (x=0.397--0.499)
;
_journal_name_full 'Journal of Solid State Chemistry'
_journal_page_first 76
_journal_page_last 81
_journal_paper_doi 10.1016/j.jssc.2016.05.007
_journal_volume 240
_journal_year 2016
_chemical_formula_sum 'Mo Na0.49 O4 Sm0.51'
_chemical_formula_weight 247.79
_space_group_crystal_system tetragonal
_space_group_IT_number 88
_space_group_name_Hall '-I 4ad'
_space_group_name_H-M_alt 'I 41/a :2'
_atom_sites_solution_hydrogens .
_audit_creation_method SHELXL-2013
_cell_angle_alpha 90
_cell_angle_beta 90
_cell_angle_gamma 90
_cell_formula_units_Z 4
_cell_length_a 5.2560(2)
_cell_length_b 5.2560(2)
_cell_length_c 11.4921(6)
_cell_measurement_reflns_used 1380
_cell_measurement_temperature 296(2)
_cell_measurement_theta_max 35.008
_cell_measurement_theta_min 4.264
_cell_volume 317.48(2)
_computing_cell_refinement 'SAINT-Plus Version 6.45 (Bruker, 2001)'
_computing_data_collection 'SMART Version 5.631 (Bruker, 2001)'
_computing_data_reduction 'SAINT-Plus Version 6.45 (Bruker, 2001)'
_computing_molecular_graphics various
_computing_publication_material various
_computing_structure_refinement 'SHELXL-2013 (Sheldrick, 2013)'
_computing_structure_solution 'SHELXS97 (Sheldrick, 2008)'
_diffrn_ambient_temperature 296(2)
_diffrn_measured_fraction_theta_full 1.000
_diffrn_measured_fraction_theta_max 1.000
_diffrn_measurement_device_type 'Bruker SMART APEX CCD diffractometer'
_diffrn_measurement_method 'omega and phi scans'
_diffrn_radiation_type MoK\a
_diffrn_radiation_wavelength 0.71073
_diffrn_reflns_av_R_equivalents 0.0247
_diffrn_reflns_av_unetI/netI 0.0123
_diffrn_reflns_Laue_measured_fraction_full 1.000
_diffrn_reflns_Laue_measured_fraction_max 1.000
_diffrn_reflns_limit_h_max 8
_diffrn_reflns_limit_h_min -7
_diffrn_reflns_limit_k_max 8
_diffrn_reflns_limit_k_min -8
_diffrn_reflns_limit_l_max 18
_diffrn_reflns_limit_l_min -18
_diffrn_reflns_number 4133
_diffrn_reflns_point_group_measured_fraction_full 1.000
_diffrn_reflns_point_group_measured_fraction_max 1.000
_diffrn_reflns_theta_full 25.242
_diffrn_reflns_theta_max 35.106
_diffrn_reflns_theta_min 4.264
_diffrn_source 'sealed tube'
_exptl_absorpt_coefficient_mu 13.255
_exptl_absorpt_correction_T_max 1.0000
_exptl_absorpt_correction_T_min 0.6180
_exptl_absorpt_correction_type multi-scan
_exptl_absorpt_process_details 'SADABS Version 2.05 (Bruker, 2001)'
_exptl_crystal_colour grey
_exptl_crystal_density_diffrn 5.184
_exptl_crystal_description 'tetragonal bipyramid'
_exptl_crystal_F_000 444
_exptl_crystal_size_max 0.100
_exptl_crystal_size_mid 0.080
_exptl_crystal_size_min 0.070
_refine_diff_density_max 0.750
_refine_diff_density_min -2.233
_refine_diff_density_rms 0.272
_refine_ls_extinction_coef 0.061(3)
_refine_ls_extinction_expression Fc^*^=kFc[1+0.001xFc^2^\l^3^/sin(2\q)]^-1/4^
_refine_ls_extinction_method SHELXL
_refine_ls_goodness_of_fit_ref 1.212
_refine_ls_hydrogen_treatment undef
_refine_ls_matrix_type full
_refine_ls_number_parameters 16
_refine_ls_number_reflns 358
_refine_ls_number_restraints 0
_refine_ls_restrained_S_all 1.212
_refine_ls_R_factor_all 0.0312
_refine_ls_R_factor_gt 0.0252
_refine_ls_shift/su_max 0.000
_refine_ls_shift/su_mean 0.000
_refine_ls_structure_factor_coef Fsqd
_refine_ls_weighting_details 'w=1/[\s^2^(Fo^2^)+(0.0322P)^2^+0.4198P] where P=(Fo^2^+2Fc^2^)/3'
_refine_ls_weighting_scheme calc
_refine_ls_wR_factor_gt 0.0664
_refine_ls_wR_factor_ref 0.0713
_reflns_number_gt 282
_reflns_number_total 358
_reflns_threshold_expression 'I > 2\s(I)'
_cod_data_source_file JSSC-2016-240-76.cif
_cod_data_source_block ac1130c
_cod_original_cell_volume 317.48(3)
_cod_original_sg_symbol_H-M 'I 41/a'
_cod_database_code 1561426
_shelx_space_group_comment
; 
The symmetry employed for this shelxl refinement is uniquely defined 
by the following loop, which should always be used as a source of 
symmetry information in preference to the above space-group names. 
They are only intended as comments. 
;
_shelx_estimated_absorpt_t_min 0.351
_shelx_estimated_absorpt_t_max 0.457
_shelxl_version_number 2013-4

loop_
_space_group_symop_operation_xyz
'x, y, z'
'-x+1/2, -y, z+1/2'
'-y+3/4, x+1/4, z+1/4'
'y+3/4, -x+3/4, z+3/4'
'x+1/2, y+1/2, z+1/2'
'-x+1, -y+1/2, z+1'
'-y+5/4, x+3/4, z+3/4'
'y+5/4, -x+5/4, z+5/4'
'-x, -y, -z'
'x-1/2, y, -z-1/2'
'y-3/4, -x-1/4, -z-1/4'
'-y-3/4, x-3/4, -z-3/4'
'-x+1/2, -y+1/2, -z+1/2'
'x, y+1/2, -z'
'y-1/4, -x+1/4, -z+1/4'
'-y-1/4, x-1/4, -z-1/4'

loop_
_atom_site_label
_atom_site_type_symbol
_atom_site_fract_x
_atom_site_fract_y
_atom_site_fract_z
_atom_site_U_iso_or_equiv
_atom_site_adp_type
_atom_site_occupancy
_atom_site_site_symmetry_order
_atom_site_calc_flag
_atom_site_refinement_flags_posn
_atom_site_refinement_flags_adp
_atom_site_refinement_flags_occupancy
_atom_site_disorder_assembly
_atom_site_disorder_group
Sm1 Sm 0.0000 0.2500 0.6250 0.0118(2) Uani 0.5092(17) 4 d S T P . .
Na1 Na 0.0000 0.2500 0.6250 0.0118(2) Uani 0.4908(17) 4 d S T P . .
Mo1 Mo 0.0000 0.2500 0.1250 0.01211(18) Uani 1 4 d S T P . .
O1 O 0.2418(3) 0.1025(3) 0.04103(14) 0.0192(4) Uani 1 1 d . . . . .

loop_
_atom_site_aniso_label
_atom_site_aniso_U_11
_atom_site_aniso_U_22
_atom_site_aniso_U_33
_atom_site_aniso_U_23
_atom_site_aniso_U_13
_atom_site_aniso_U_12
Sm1 0.0123(2) 0.0123(2) 0.0109(3) 0.000 0.000 0.000
Na1 0.0123(2) 0.0123(2) 0.0109(3) 0.000 0.000 0.000
Mo1 0.0112(2) 0.0112(2) 0.0140(3) 0.000 0.000 0.000
O1 0.0210(8) 0.0166(7) 0.0199(7) 0.0006(6) 0.0042(6) 0.0013(6)

loop_
_atom_type_symbol
_atom_type_description
_atom_type_scat_dispersion_real
_atom_type_scat_dispersion_imag
_atom_type_scat_source
O O 0.0106 0.0060 'International Tables Vol C Tables 4.2.6.8 and 6.1.1.4'
Na Na 0.0362 0.0249 'International Tables Vol C Tables 4.2.6.8 and 6.1.1.4'
Mo Mo -1.6832 0.6857 'International Tables Vol C Tables 4.2.6.8 and 6.1.1.4'
Sm Sm -0.1638 3.4418 'International Tables Vol C Tables 4.2.6.8 and 6.1.1.4'

loop_
_geom_angle_atom_site_label_1
_geom_angle_atom_site_label_2
_geom_angle_atom_site_label_3
_geom_angle
_geom_angle_site_symmetry_1
_geom_angle_site_symmetry_3
O1 Sm1 O1 126.76(5) 10_556 4_455
O1 Sm1 O1 126.76(5) 10_556 7_445
O1 Sm1 O1 78.64(7) 4_455 7_445
O1 Sm1 O1 78.64(7) 10_556 13
O1 Sm1 O1 126.76(5) 4_455 13
O1 Sm1 O1 126.76(5) 7_445 13
O1 Sm1 O1 151.66(7) 10_556 11_666
O1 Sm1 O1 68.56(3) 4_455 11_666
O1 Sm1 O1 76.48(5) 7_445 11_666
O1 Sm1 O1 73.69(3) 13 11_666
O1 Sm1 O1 73.69(3) 10_556 16_556
O1 Sm1 O1 76.48(5) 4_455 16_556
O1 Sm1 O1 68.56(3) 7_445 16_556
O1 Sm1 O1 151.66(7) 13 16_556
O1 Sm1 O1 134.41(7) 11_666 16_556
O1 Sm1 O1 76.48(5) 10_556 2
O1 Sm1 O1 151.66(6) 4_455 2
O1 Sm1 O1 73.70(3) 7_445 2
O1 Sm1 O1 68.56(3) 13 2
O1 Sm1 O1 98.63(3) 11_666 2
O1 Sm1 O1 98.63(3) 16_556 2
O1 Sm1 O1 68.56(3) 10_556 5_455
O1 Sm1 O1 73.70(3) 4_455 5_455
O1 Sm1 O1 151.66(6) 7_445 5_455
O1 Sm1 O1 76.48(5) 13 5_455
O1 Sm1 O1 98.63(3) 11_666 5_455
O1 Sm1 O1 98.63(3) 16_556 5_455
O1 Sm1 O1 134.41(7) 2 5_455
O1 Sm1 Na1 38.46(3) 10_556 9_556
O1 Sm1 Na1 160.42(3) 4_455 9_556
O1 Sm1 Na1 101.51(4) 7_445 9_556
O1 Sm1 Na1 68.98(4) 13 9_556
O1 Sm1 Na1 130.81(4) 11_666 9_556
O1 Sm1 Na1 85.31(4) 16_556 9_556
O1 Sm1 Na1 38.02(3) 2 9_556
O1 Sm1 Na1 102.48(4) 5_455 9_556
O1 Sm1 Na1 160.42(3) 10_556 13_556
O1 Sm1 Na1 68.98(4) 4_455 13_556
O1 Sm1 Na1 38.46(3) 7_445 13_556
O1 Sm1 Na1 101.51(4) 13 13_556
O1 Sm1 Na1 38.02(3) 11_666 13_556
O1 Sm1 Na1 102.48(4) 16_556 13_556
O1 Sm1 Na1 85.31(4) 2 13_556
O1 Sm1 Na1 130.81(4) 5_455 13_556
Na1 Sm1 Na1 122.987(2) 9_556 13_556
O1 Sm1 Sm1 160.42(3) 10_556 13_556
O1 Sm1 Sm1 68.98(4) 4_455 13_556
O1 Sm1 Sm1 38.46(3) 7_445 13_556
O1 Sm1 Sm1 101.51(4) 13 13_556
O1 Sm1 Sm1 38.02(3) 11_666 13_556
O1 Sm1 Sm1 102.48(4) 16_556 13_556
O1 Sm1 Sm1 85.31(4) 2 13_556
O1 Sm1 Sm1 130.81(4) 5_455 13_556
Na1 Sm1 Sm1 122.987(2) 9_556 13_556
Na1 Sm1 Sm1 0.0 13_556 13_556
O1 Sm1 Sm1 38.46(3) 10_556 9_556
O1 Sm1 Sm1 160.42(3) 4_455 9_556
O1 Sm1 Sm1 101.51(4) 7_445 9_556
O1 Sm1 Sm1 68.98(4) 13 9_556
O1 Sm1 Sm1 130.81(4) 11_666 9_556
O1 Sm1 Sm1 85.31(4) 16_556 9_556
O1 Sm1 Sm1 38.02(3) 2 9_556
O1 Sm1 Sm1 102.48(4) 5_455 9_556
Na1 Sm1 Sm1 0.0 9_556 9_556
Na1 Sm1 Sm1 122.987(2) 13_556 9_556
Sm1 Sm1 Sm1 122.987(2) 13_556 9_556
O1 Na1 O1 126.76(5) 10_556 4_455
O1 Na1 O1 126.76(5) 10_556 7_445
O1 Na1 O1 78.64(7) 4_455 7_445
O1 Na1 O1 78.64(7) 10_556 13
O1 Na1 O1 126.76(5) 4_455 13
O1 Na1 O1 126.76(5) 7_445 13
O1 Na1 O1 151.66(7) 10_556 11_666
O1 Na1 O1 68.56(3) 4_455 11_666
O1 Na1 O1 76.48(5) 7_445 11_666
O1 Na1 O1 73.69(3) 13 11_666
O1 Na1 O1 73.69(3) 10_556 16_556
O1 Na1 O1 76.48(5) 4_455 16_556
O1 Na1 O1 68.56(3) 7_445 16_556
O1 Na1 O1 151.66(7) 13 16_556
O1 Na1 O1 134.41(7) 11_666 16_556
O1 Na1 O1 76.48(5) 10_556 2
O1 Na1 O1 151.66(6) 4_455 2
O1 Na1 O1 73.70(3) 7_445 2
O1 Na1 O1 68.56(3) 13 2
O1 Na1 O1 98.63(3) 11_666 2
O1 Na1 O1 98.63(3) 16_556 2
O1 Na1 O1 68.56(3) 10_556 5_455
O1 Na1 O1 73.70(3) 4_455 5_455
O1 Na1 O1 151.66(6) 7_445 5_455
O1 Na1 O1 76.48(5) 13 5_455
O1 Na1 O1 98.63(3) 11_666 5_455
O1 Na1 O1 98.63(3) 16_556 5_455
O1 Na1 O1 134.41(7) 2 5_455
O1 Na1 Mo1 127.69(4) 10_556 5
O1 Na1 Mo1 80.40(3) 4_455 5
O1 Na1 Mo1 99.60(3) 7_445 5
O1 Na1 Mo1 52.31(4) 13 5
O1 Na1 Mo1 24.34(4) 11_666 5
O1 Na1 Mo1 155.66(4) 16_556 5
O1 Na1 Mo1 98.09(3) 2 5
O1 Na1 Mo1 81.91(3) 5_455 5
O1 Na1 Mo1 52.31(4) 10_556 5_445
O1 Na1 Mo1 99.60(3) 4_455 5_445
O1 Na1 Mo1 80.40(3) 7_445 5_445
O1 Na1 Mo1 127.69(4) 13 5_445
O1 Na1 Mo1 155.66(4) 11_666 5_445
O1 Na1 Mo1 24.34(4) 16_556 5_445
O1 Na1 Mo1 81.91(3) 2 5_445
O1 Na1 Mo1 98.09(3) 5_455 5_445
Mo1 Na1 Mo1 180.0 5 5_445
O1 Na1 Mo1 99.60(3) 10_556 5_545
O1 Na1 Mo1 127.69(4) 4_455 5_545
O1 Na1 Mo1 52.31(4) 7_445 5_545
O1 Na1 Mo1 80.40(3) 13 5_545
O1 Na1 Mo1 81.91(3) 11_666 5_545
O1 Na1 Mo1 98.09(3) 16_556 5_545
O1 Na1 Mo1 24.34(4) 2 5_545
O1 Na1 Mo1 155.66(4) 5_455 5_545
Mo1 Na1 Mo1 90.0 5 5_545
Mo1 Na1 Mo1 90.0 5_445 5_545
O1 Na1 Mo1 80.40(3) 10_556 5_455
O1 Na1 Mo1 52.31(4) 4_455 5_455
O1 Na1 Mo1 127.69(4) 7_445 5_455
O1 Na1 Mo1 99.60(3) 13 5_455
O1 Na1 Mo1 98.09(3) 11_666 5_455
O1 Na1 Mo1 81.91(3) 16_556 5_455
O1 Na1 Mo1 155.66(4) 2 5_455
O1 Na1 Mo1 24.34(4) 5_455 5_455
Mo1 Na1 Mo1 90.0 5 5_455
Mo1 Na1 Mo1 90.0 5_445 5_455
Mo1 Na1 Mo1 180.0 5_545 5_455
O1 Mo1 O1 107.21(5) . 12_666
O1 Mo1 O1 114.10(10) . 6_454
O1 Mo1 O1 107.21(5) 12_666 6_454
O1 Mo1 O1 107.21(5) . 15
O1 Mo1 O1 114.10(10) 12_666 15
O1 Mo1 O1 107.21(5) 6_454 15
O1 Mo1 Na1 101.39(5) . 5_444
O1 Mo1 Na1 144.64(5) 12_666 5_444
O1 Mo1 Na1 78.61(5) 6_454 5_444
O1 Mo1 Na1 35.36(5) 15 5_444
O1 Mo1 Na1 78.61(5) . 5_554
O1 Mo1 Na1 35.36(5) 12_666 5_554
O1 Mo1 Na1 101.39(5) 6_454 5_554
O1 Mo1 Na1 144.64(5) 15 5_554
Na1 Mo1 Na1 180.0 5_444 5_554
O1 Mo1 Na1 35.35(5) . 5_544
O1 Mo1 Na1 101.39(5) 12_666 5_544
O1 Mo1 Na1 144.64(5) 6_454 5_544
O1 Mo1 Na1 78.61(5) 15 5_544
Na1 Mo1 Na1 90.0 5_444 5_544
Na1 Mo1 Na1 90.0 5_554 5_544
O1 Mo1 Na1 144.65(5) . 5_454
O1 Mo1 Na1 78.61(5) 12_666 5_454
O1 Mo1 Na1 35.36(5) 6_454 5_454
O1 Mo1 Na1 101.39(5) 15 5_454
Na1 Mo1 Na1 90.0 5_444 5_454
Na1 Mo1 Na1 90.0 5_554 5_454
Na1 Mo1 Na1 180.0 5_544 5_454
Mo1 O1 Na1 132.65(8) . 13
Mo1 O1 Sm1 132.65(8) . 13
Na1 O1 Sm1 0.0 13 13
Mo1 O1 Sm1 120.30(8) . 5_544
Na1 O1 Sm1 103.52(5) 13 5_544
Sm1 O1 Sm1 103.52(5) 13 5_544
Mo1 O1 Na1 120.30(8) . 5_544
Na1 O1 Na1 103.52(5) 13 5_544
Sm1 O1 Na1 103.52(5) 13 5_544
Sm1 O1 Na1 0.0 5_544 5_544

loop_
_geom_bond_atom_site_label_1
_geom_bond_atom_site_label_2
_geom_bond_distance
_geom_bond_site_symmetry_2
Sm1 O1 2.4664(15) 10_556
Sm1 O1 2.4664(15) 4_455
Sm1 O1 2.4664(15) 7_445
Sm1 O1 2.4664(15) 13
Sm1 O1 2.4909(15) 11_666
Sm1 O1 2.4909(15) 16_556
Sm1 O1 2.4909(15) 2
Sm1 O1 2.4909(15) 5_455
Sm1 Na1 3.89367(13) 9_556
Sm1 Na1 3.89367(13) 13_556
Sm1 Sm1 3.89367(13) 13_556
Sm1 Sm1 3.89367(13) 9_556
Na1 O1 2.4664(15) 10_556
Na1 O1 2.4664(15) 4_455
Na1 O1 2.4664(15) 7_445
Na1 O1 2.4664(15) 13
Na1 O1 2.4909(15) 11_666
Na1 O1 2.4909(15) 16_556
Na1 O1 2.4909(15) 2
Na1 O1 2.4909(15) 5_455
Na1 Mo1 3.71655(14) 5
Na1 Mo1 3.71655(14) 5_445
Na1 Mo1 3.71655(14) 5_545
Na1 Mo1 3.71655(14) 5_455
Mo1 O1 1.7742(14) .
Mo1 O1 1.7743(14) 12_666
Mo1 O1 1.7743(14) 6_454
Mo1 O1 1.7743(14) 15
Mo1 Na1 3.71655(14) 5_444
Mo1 Na1 3.71655(14) 5_554
Mo1 Na1 3.71655(14) 5_544
Mo1 Na1 3.71655(14) 5_454
O1 Na1 2.4664(15) 13
O1 Sm1 2.4664(15) 13
O1 Sm1 2.4909(15) 5_544
O1 Na1 2.4909(15) 5_544
